data_2226906
loop_
_publ_author_name
'Liu, Huanyu'

_publ_section_title
;
 <i>N</i>'-[(<i>E</i>)-2-Chloro-5-nitrobenzylidene]-2-nitrobenzohydrazide
;
_journal_coeditor_code HB5545
_journal_issue 8
_journal_name_full 'Acta Crystallographica Section E'
_journal_page_first o2026
_journal_paper_doi 10.1107/S1600536810026723
_journal_volume 66
_journal_year 2010
_chemical_formula_iupac 'C14 H9 Cl N4 O5'
_chemical_formula_moiety 'C14 H9 Cl N4 O5'
_chemical_formula_sum 'C14 H9 Cl N4 O5'
_chemical_formula_weight 348.70
_chemical_name_systematic
;
<i>N</i>'-[(<i>E</i>)-2-Chloro-5-nitrobenzylidene]-2-nitrobenzohydrazide
;
_space_group_IT_number 2
_symmetry_cell_setting triclinic
_symmetry_space_group_name_Hall '-P 1'
_symmetry_space_group_name_H-M 'P -1'
_atom_sites_solution_hydrogens geom
_atom_sites_solution_primary direct
_atom_sites_solution_secondary difmap
_audit_creation_method SHELXL-97
_cell_angle_alpha 77.621(5)
_cell_angle_beta 87.674(6)
_cell_angle_gamma 76.271(5)
_cell_formula_units_Z 2
_cell_length_a 7.432(3)
_cell_length_b 9.296(4)
_cell_length_c 12.404(5)
_cell_measurement_reflns_used 1380
_cell_measurement_temperature 298(2)
_cell_measurement_theta_max 25.3
_cell_measurement_theta_min 2.3
_cell_volume 813.1(6)
_computing_cell_refinement 'SAINT (Bruker, 1998)'
_computing_data_collection 'SMART (Bruker, 1998)'
_computing_data_reduction 'SAINT (Bruker, 1998)'
_computing_molecular_graphics 'SHELXTL (Sheldrick, 2008)'
_computing_publication_material 'SHELXTL (Sheldrick, 2008)'
_computing_structure_refinement 'SHELXL97 (Sheldrick, 2008)'
_computing_structure_solution 'SHELXS97 (Sheldrick, 2008)'
_diffrn_ambient_temperature 298(2)
_diffrn_measured_fraction_theta_full 0.952
_diffrn_measured_fraction_theta_max 0.952
_diffrn_measurement_device_type 'Bruker SMART CCD'
_diffrn_measurement_method '\w scans'
_diffrn_radiation_monochromator graphite
_diffrn_radiation_source 'fine-focus sealed tube'
_diffrn_radiation_type MoK\a
_diffrn_radiation_wavelength 0.71073
_diffrn_reflns_av_R_equivalents 0.0183
_diffrn_reflns_av_sigmaI/netI 0.0350
_diffrn_reflns_limit_h_max 8
_diffrn_reflns_limit_h_min -8
_diffrn_reflns_limit_k_max 11
_diffrn_reflns_limit_k_min -11
_diffrn_reflns_limit_l_max 15
_diffrn_reflns_limit_l_min -14
_diffrn_reflns_number 4610
_diffrn_reflns_theta_full 25.50
_diffrn_reflns_theta_max 25.50
_diffrn_reflns_theta_min 3.66
_diffrn_standards_number 0
_exptl_absorpt_coefficient_mu 0.267
_exptl_absorpt_correction_T_max 0.956
_exptl_absorpt_correction_T_min 0.949
_exptl_absorpt_correction_type multi-scan
_exptl_absorpt_process_details '(SADABS; Sheldrick, 1996)'
_exptl_crystal_colour colorless
_exptl_crystal_density_diffrn 1.424
_exptl_crystal_density_method 'not measured'
_exptl_crystal_description block
_exptl_crystal_F_000 356
_exptl_crystal_size_max 0.20
_exptl_crystal_size_mid 0.18
_exptl_crystal_size_min 0.17
_refine_diff_density_max 1.259
_refine_diff_density_min -0.302
_refine_ls_extinction_method none
_refine_ls_goodness_of_fit_ref 0.996
_refine_ls_hydrogen_treatment mixed
_refine_ls_matrix_type full
_refine_ls_number_parameters 220
_refine_ls_number_reflns 2863
_refine_ls_number_restraints 1
_refine_ls_restrained_S_all 0.996
_refine_ls_R_factor_all 0.0942
_refine_ls_R_factor_gt 0.0690
_refine_ls_shift/su_max 0.000
_refine_ls_shift/su_mean 0.000
_refine_ls_structure_factor_coef Fsqd
_refine_ls_weighting_details 'calc w=1/[\s^2^(Fo^2^)+(0.1395P)^2^] where P=(Fo^2^+2Fc^2^)/3'
_refine_ls_weighting_scheme calc
_refine_ls_wR_factor_gt 0.1795
_refine_ls_wR_factor_ref 0.2069
_reflns_number_gt 1878
_reflns_number_total 2863
_reflns_threshold_expression I>2\s(I)
_cod_data_source_file hb5545.cif
_cod_data_source_block I
_cod_database_code 2226906
_cod_database_fobs_code 2226906

loop_
_symmetry_equiv_pos_as_xyz
'x, y, z'
'-x, -y, -z'

loop_
_atom_site_type_symbol
_atom_site_label
_atom_site_fract_x
_atom_site_fract_y
_atom_site_fract_z
_atom_site_U_iso_or_equiv
_atom_site_adp_type
_atom_site_calc_flag
_atom_site_refinement_flags
_atom_site_occupancy
_atom_site_disorder_assembly
_atom_site_disorder_group
Cl Cl1 0.26862(17) 0.10161(9) 0.90359(9) 0.0893(4) Uani d . 1 . .
N N1 0.0650(3) 0.5612(3) 0.73068(18) 0.0489(6) Uani d . 1 . .
N N2 0.0178(4) 0.5714(3) 0.62253(19) 0.0572(7) Uani d D 1 . .
N N3 0.2718(5) 0.6264(5) 1.1036(3) 0.0751(9) Uani d . 1 . .
N N4 0.1665(4) 0.8525(3) 0.6682(3) 0.0640(8) Uani d . 1 . .
O O1 0.3378(7) 0.5946(5) 1.1976(3) 0.1348(14) Uani d . 1 . .
O O2 0.2136(6) 0.7508(4) 1.0530(3) 0.1165(13) Uani d . 1 . .
O O3 -0.1109(4) 0.7087(3) 0.46232(17) 0.0702(7) Uani d . 1 . .
O O4 0.2419(4) 0.8013(3) 0.5910(3) 0.0858(8) Uani d . 1 . .
O O5 0.2494(4) 0.8607(3) 0.7502(3) 0.0919(9) Uani d . 1 . .
C C1 0.2110(4) 0.4041(3) 0.8957(2) 0.0463(7) Uani d . 1 . .
C C2 0.2716(5) 0.2577(3) 0.9592(3) 0.0577(8) Uani d . 1 . .
C C3 0.3337(6) 0.2313(4) 1.0669(3) 0.0731(10) Uani d . 1 . .
H H3 0.3750 0.1327 1.1068 0.088 Uiso calc R 1 . .
C C4 0.3341(5) 0.3520(4) 1.1146(3) 0.0669(9) Uani d . 1 . .
H H4 0.3737 0.3363 1.1872 0.080 Uiso calc R 1 . .
C C5 0.2751(4) 0.4952(4) 1.0530(2) 0.0534(7) Uani d . 1 . .
C C6 0.2128(4) 0.5243(3) 0.9448(2) 0.0503(7) Uani d . 1 . .
H H6 0.1726 0.6235 0.9056 0.060 Uiso calc R 1 . .
C C7 0.1508(4) 0.4296(3) 0.7812(2) 0.0516(7) Uani d . 1 . .
H H7 0.1752 0.3494 0.7448 0.062 Uiso calc R 1 . .
C C8 -0.0717(4) 0.7033(3) 0.5596(2) 0.0513(7) Uani d . 1 . .
C C9 -0.1414(4) 0.8379(3) 0.6106(2) 0.0466(7) Uani d . 1 . .
C C10 -0.0355(4) 0.9083(3) 0.6632(2) 0.0515(7) Uani d . 1 . .
C C11 -0.1089(5) 1.0291(4) 0.7086(3) 0.0655(9) Uani d . 1 . .
H H11 -0.0330 1.0713 0.7442 0.079 Uiso calc R 1 . .
C C12 -0.3001(6) 1.0897(4) 0.7013(3) 0.0679(9) Uani d . 1 . .
H H12 -0.3530 1.1742 0.7304 0.081 Uiso calc R 1 . .
C C13 -0.4087(5) 1.0227(4) 0.6508(3) 0.0640(9) Uani d . 1 . .
H H13 -0.5362 1.0615 0.6465 0.077 Uiso calc R 1 . .
C C14 -0.3317(4) 0.8988(3) 0.6062(2) 0.0539(7) Uani d . 1 . .
H H14 -0.4082 0.8550 0.5726 0.065 Uiso calc R 1 . .
H H2 0.059(5) 0.490(3) 0.593(3) 0.080 Uiso d D 1 . .

loop_
_atom_site_aniso_label
_atom_site_aniso_U_11
_atom_site_aniso_U_22
_atom_site_aniso_U_33
_atom_site_aniso_U_12
_atom_site_aniso_U_13
_atom_site_aniso_U_23
Cl1 0.1262(9) 0.0423(5) 0.0944(8) -0.0049(5) -0.0208(6) -0.0162(4)
N1 0.0592(14) 0.0462(13) 0.0415(12) -0.0080(11) -0.0069(10) -0.0131(10)
N2 0.0807(18) 0.0518(14) 0.0384(13) -0.0060(13) -0.0138(12) -0.0157(11)
N3 0.085(2) 0.097(3) 0.0616(18) -0.0388(19) 0.0027(15) -0.0368(18)
N4 0.0637(18) 0.0618(17) 0.0698(18) -0.0260(14) -0.0047(15) -0.0076(14)
O1 0.209(4) 0.147(3) 0.076(2) -0.064(3) -0.030(2) -0.052(2)
O2 0.184(4) 0.0693(19) 0.104(2) -0.020(2) -0.030(2) -0.0391(18)
O3 0.1005(17) 0.0660(14) 0.0406(12) -0.0051(12) -0.0208(11) -0.0157(10)
O4 0.0632(16) 0.102(2) 0.0902(19) -0.0215(14) 0.0062(14) -0.0149(16)
O5 0.0805(18) 0.100(2) 0.103(2) -0.0297(15) -0.0357(15) -0.0219(16)
C1 0.0505(16) 0.0424(15) 0.0448(15) -0.0063(12) -0.0044(12) -0.0107(12)
C2 0.0676(19) 0.0459(16) 0.0570(18) -0.0073(14) -0.0055(14) -0.0107(14)
C3 0.089(2) 0.060(2) 0.0555(19) -0.0032(18) -0.0098(17) 0.0065(16)
C4 0.077(2) 0.078(2) 0.0410(16) -0.0118(18) -0.0085(15) -0.0075(16)
C5 0.0533(17) 0.069(2) 0.0445(16) -0.0210(15) 0.0005(12) -0.0176(14)
C6 0.0578(17) 0.0491(16) 0.0453(15) -0.0152(13) -0.0042(13) -0.0092(12)
C7 0.0641(18) 0.0454(16) 0.0440(15) -0.0049(13) -0.0057(13) -0.0145(12)
C8 0.0601(17) 0.0535(17) 0.0407(15) -0.0123(14) -0.0090(13) -0.0099(13)
C9 0.0554(17) 0.0442(15) 0.0399(14) -0.0148(13) -0.0071(12) -0.0032(11)
C10 0.0583(18) 0.0464(16) 0.0503(16) -0.0168(13) -0.0103(13) -0.0043(12)
C11 0.087(3) 0.0514(18) 0.066(2) -0.0263(18) -0.0113(17) -0.0159(15)
C12 0.091(3) 0.0481(18) 0.064(2) -0.0095(17) -0.0033(18) -0.0172(15)
C13 0.063(2) 0.064(2) 0.0571(18) -0.0017(16) -0.0046(15) -0.0086(16)
C14 0.0613(19) 0.0528(17) 0.0459(15) -0.0110(14) -0.0114(13) -0.0073(13)

loop_
_atom_type_symbol
_atom_type_description
_atom_type_scat_dispersion_real
_atom_type_scat_dispersion_imag
_atom_type_scat_source
C C 0.0033 0.0016 'International Tables Vol C Tables 4.2.6.8 and 6.1.1.4'
H H 0.0000 0.0000 'International Tables Vol C Tables 4.2.6.8 and 6.1.1.4'
N N 0.0061 0.0033 'International Tables Vol C Tables 4.2.6.8 and 6.1.1.4'
O O 0.0106 0.0060 'International Tables Vol C Tables 4.2.6.8 and 6.1.1.4'
Cl Cl 0.1484 0.1585 'International Tables Vol C Tables 4.2.6.8 and 6.1.1.4'

loop_
_geom_angle_atom_site_label_1
_geom_angle_atom_site_label_2
_geom_angle_atom_site_label_3
_geom_angle_site_symmetry_1
_geom_angle_site_symmetry_3
_geom_angle
_geom_angle_publ_flag
C7 N1 N2 . . 115.0(2) ?
C8 N2 N1 . . 121.2(2) ?
C8 N2 H2 . . 120(3) ?
N1 N2 H2 . . 118(3) ?
O2 N3 O1 . . 124.6(4) ?
O2 N3 C5 . . 120.1(3) ?
O1 N3 C5 . . 115.3(4) ?
O4 N4 O5 . . 124.2(3) ?
O4 N4 C10 . . 117.8(3) ?
O5 N4 C10 . . 118.0(3) ?
C6 C1 C2 . . 117.7(3) ?
C6 C1 C7 . . 121.1(3) ?
C2 C1 C7 . . 121.2(2) ?
C3 C2 C1 . . 122.0(3) ?
C3 C2 Cl1 . . 117.9(2) ?
C1 C2 Cl1 . . 120.0(2) ?
C4 C3 C2 . . 119.6(3) ?
C4 C3 H3 . . 120.2 ?
C2 C3 H3 . . 120.2 ?
C5 C4 C3 . . 118.6(3) ?
C5 C4 H4 . . 120.7 ?
C3 C4 H4 . . 120.7 ?
C4 C5 C6 . . 122.8(3) ?
C4 C5 N3 . . 119.3(3) ?
C6 C5 N3 . . 117.9(3) ?
C1 C6 C5 . . 119.3(3) ?
C1 C6 H6 . . 120.3 ?
C5 C6 H6 . . 120.3 ?
N1 C7 C1 . . 120.4(2) ?
N1 C7 H7 . . 119.8 ?
C1 C7 H7 . . 119.8 ?
O3 C8 N2 . . 119.6(3) ?
O3 C8 C9 . . 120.4(3) ?
N2 C8 C9 . . 119.7(2) ?
C14 C9 C10 . . 116.3(3) ?
C14 C9 C8 . . 117.0(3) ?
C10 C9 C8 . . 126.7(3) ?
C11 C10 C9 . . 123.4(3) ?
C11 C10 N4 . . 117.4(3) ?
C9 C10 N4 . . 119.2(3) ?
C10 C11 C12 . . 119.1(3) ?
C10 C11 H11 . . 120.5 ?
C12 C11 H11 . . 120.5 ?
C13 C12 C11 . . 119.0(3) ?
C13 C12 H12 . . 120.5 ?
C11 C12 H12 . . 120.5 ?
C12 C13 C14 . . 121.0(3) ?
C12 C13 H13 . . 119.5 ?
C14 C13 H13 . . 119.5 ?
C13 C14 C9 . . 121.2(3) ?
C13 C14 H14 . . 119.4 ?
C9 C14 H14 . . 119.4 ?

loop_
_geom_bond_atom_site_label_1
_geom_bond_atom_site_label_2
_geom_bond_site_symmetry_2
_geom_bond_distance
_geom_bond_publ_flag
Cl1 C2 . 1.740(3) ?
N1 C7 . 1.277(4) ?
N1 N2 . 1.378(3) ?
N2 C8 . 1.341(4) ?
N2 H2 . 0.898(10) ?
N3 O2 . 1.180(5) ?
N3 O1 . 1.232(5) ?
N3 C5 . 1.481(4) ?
N4 O4 . 1.217(4) ?
N4 O5 . 1.235(4) ?
N4 C10 . 1.467(4) ?
O3 C8 . 1.241(3) ?
C1 C6 . 1.384(4) ?
C1 C2 . 1.398(4) ?
C1 C7 . 1.460(4) ?
C2 C3 . 1.383(5) ?
C3 C4 . 1.377(5) ?
C3 H3 . 0.9300 ?
C4 C5 . 1.364(5) ?
C4 H4 . 0.9300 ?
C5 C6 . 1.388(4) ?
C6 H6 . 0.9300 ?
C7 H7 . 0.9300 ?
C8 C9 . 1.496(4) ?
C9 C14 . 1.392(4) ?
C9 C10 . 1.394(4) ?
C10 C11 . 1.353(4) ?
C11 C12 . 1.398(5) ?
C11 H11 . 0.9300 ?
C12 C13 . 1.371(5) ?
C12 H12 . 0.9300 ?
C13 C14 . 1.376(5) ?
C13 H13 . 0.9300 ?
C14 H14 . 0.9300 ?

loop_
_geom_hbond_atom_site_label_D
_geom_hbond_atom_site_label_H
_geom_hbond_atom_site_label_A
_geom_hbond_site_symmetry_A
_geom_hbond_distance_DH
_geom_hbond_distance_HA
_geom_hbond_distance_DA
_geom_hbond_angle_DHA
N2 H2 O3 2_566 0.898(10) 2.049(13) 2.937(3) 170(4)

loop_
_cod_related_entry_id
_cod_related_entry_database
_cod_related_entry_code
1 ChemSpider 4488630
